data_7120580
loop_
_publ_author_name
'Zhang, Shumin'
'Yang, Qin'
'Guo, Lin'
'Zhang, Ying'
'Feng, Lingling'
'Zhou, Ling'
'Yang, Shengxiang'
'Yao, Qingshou'
'Pescitelli, Gennaro'
'Zeping, Xie'

_publ_section_title
;
 Isolation, Structure Elucidation and Racemization of (+)- and
 (&#x2212;)-Pratensilins A--C, Unprecedented Spiro Indolinone-naphthofuran
 Alkaloids from a Marine Streptomyces sp.
;
_journal_name_full 'Chem. Commun.'
_journal_paper_doi 10.1039/C7CC04983H
_journal_year 2017
_chemical_formula_moiety 'C20 H15 N O4'
_chemical_formula_sum 'C20 H15 N O4'
_chemical_formula_weight 333.33
_space_group_crystal_system monoclinic
_space_group_IT_number 14
_space_group_name_Hall '-P 2ybc'
_space_group_name_H-M_alt 'P 1 21/c 1'
_symmetry_space_group_name_Hall '-P 2ybc'
_symmetry_space_group_name_H-M 'P 1 21/c 1'
_atom_sites_solution_hydrogens geom
_atom_sites_solution_primary direct
_atom_sites_solution_secondary difmap
_audit_creation_method SHELXL-2014/7
_audit_update_record
;
2017-06-22 deposited with the CCDC.
2017-08-18 downloaded from the CCDC.
;
_cell_angle_alpha 90
_cell_angle_beta 98.7570(10)
_cell_angle_gamma 90
_cell_formula_units_Z 8
_cell_length_a 12.3534(2)
_cell_length_b 12.5563(2)
_cell_length_c 20.7245(4)
_cell_measurement_reflns_used 3835
_cell_measurement_temperature 100(2)
_cell_measurement_theta_max 57.35
_cell_measurement_theta_min 6.28
_cell_volume 3177.17(10)
_computing_cell_refinement 'Bruker SAINT'
_computing_data_collection 'Bruker APEX2'
_computing_data_reduction 'Bruker SAINT'
_computing_molecular_graphics 'Bruker SHELXTL'
_computing_publication_material 'Bruker SHELXTL'
_computing_structure_refinement 'SHELXL-2014 (Sheldrick 2014)'
_computing_structure_solution 'SHELXS-97 (Sheldrick 2008)'
_diffrn_ambient_temperature 100(2)
_diffrn_measured_fraction_theta_full 0.991
_diffrn_measured_fraction_theta_max 0.991
_diffrn_measurement_device_type 'Bruker APEX-II CCD'
_diffrn_measurement_method '\f and \w scans'
_diffrn_radiation_type CuK\a
_diffrn_radiation_wavelength 1.54178
_diffrn_reflns_av_R_equivalents 0.1162
_diffrn_reflns_av_unetI/netI 0.1257
_diffrn_reflns_Laue_measured_fraction_full 0.991
_diffrn_reflns_Laue_measured_fraction_max 0.991
_diffrn_reflns_limit_h_max 13
_diffrn_reflns_limit_h_min -13
_diffrn_reflns_limit_k_max 13
_diffrn_reflns_limit_k_min -13
_diffrn_reflns_limit_l_max 20
_diffrn_reflns_limit_l_min -22
_diffrn_reflns_number 22703
_diffrn_reflns_point_group_measured_fraction_full 0.991
_diffrn_reflns_point_group_measured_fraction_max 0.991
_diffrn_reflns_theta_full 58.089
_diffrn_reflns_theta_max 58.089
_diffrn_reflns_theta_min 6.048
_diffrn_source 'fine-focus sealed tube'
_exptl_absorpt_coefficient_mu 0.805
_exptl_absorpt_correction_type multi-scan
_exptl_absorpt_process_details sadabs
_exptl_crystal_colour colourless
_exptl_crystal_density_diffrn 1.394
_exptl_crystal_description block
_exptl_crystal_F_000 1392
_exptl_crystal_size_max 0.220
_exptl_crystal_size_mid 0.220
_exptl_crystal_size_min 0.060
_exptl_transmission_factor_max 0.7514
_exptl_transmission_factor_min 0.5542
_refine_diff_density_max 0.515
_refine_diff_density_min -0.578
_refine_diff_density_rms 0.119
_refine_ls_extinction_coef 0.0024(6)
_refine_ls_extinction_expression Fc^*^=kFc[1+0.001xFc^2^\l^3^/sin(2\q)]^-1/4^
_refine_ls_extinction_method 'SHELXL-2014/7 (Sheldrick 2014'
_refine_ls_goodness_of_fit_ref 1.112
_refine_ls_hydrogen_treatment constr
_refine_ls_matrix_type full
_refine_ls_number_parameters 458
_refine_ls_number_reflns 4413
_refine_ls_number_restraints 12
_refine_ls_restrained_S_all 1.116
_refine_ls_R_factor_all 0.1606
_refine_ls_R_factor_gt 0.0997
_refine_ls_shift/su_max 0.000
_refine_ls_shift/su_mean 0.000
_refine_ls_structure_factor_coef Fsqd
_refine_ls_weighting_details 'w=1/[\s^2^(Fo^2^)+(0.1989P)^2^] where P=(Fo^2^+2Fc^2^)/3'
_refine_ls_weighting_scheme calc
_refine_ls_wR_factor_gt 0.2435
_refine_ls_wR_factor_ref 0.3106
_reflns_Friedel_coverage 0.000
_reflns_number_gt 2701
_reflns_number_total 4413
_reflns_threshold_expression 'I > 2\s(I)'
_cod_data_source_file c7cc04983h2.cif
_cod_data_source_block cu_xzp_r8631_0m
_cod_database_code 7120580
_shelx_shelxl_version_number 2014/7
_shelx_space_group_comment
;
The symmetry employed for this shelxl refinement is uniquely defined
by the following loop, which should always be used as a source of
symmetry information in preference to the above space-group names.
They are only intended as comments.
;
_shelx_estimated_absorpt_t_min 0.843
_shelx_estimated_absorpt_t_max 0.953

loop_
_space_group_symop_operation_xyz
'x, y, z'
'-x, y+1/2, -z+1/2'
'-x, -y, -z'
'x, -y-1/2, z-1/2'

loop_
_atom_site_label
_atom_site_type_symbol
_atom_site_fract_x
_atom_site_fract_y
_atom_site_fract_z
_atom_site_U_iso_or_equiv
_atom_site_adp_type
_atom_site_occupancy
_atom_site_site_symmetry_order
_atom_site_calc_flag
_atom_site_refinement_flags_posn
_atom_site_refinement_flags_adp
O1 O 0.2913(3) 0.3794(3) 0.87384(16) 0.0339(10) Uani 1 1 d . .
O7 O 0.3749(3) 0.1097(3) 0.75124(15) 0.0393(11) Uani 1 1 d . .
H7 H 0.3392 0.1616 0.7333 0.059 Uiso 1 1 calc R U
O11 O 0.3211(3) 0.4335(3) 0.66419(16) 0.0416(11) Uani 1 1 d . .
O15 O 0.1111(3) 0.1970(3) 0.85448(16) 0.0369(10) Uani 1 1 d . .
O5 O 0.7448(3) 0.3941(3) 0.01788(15) 0.0325(10) Uani 1 1 d . .
O6 O 0.9888(3) 0.3327(3) -0.00072(17) 0.0379(10) Uani 1 1 d . .
O3 O 0.5927(3) 0.4269(3) -0.18615(17) 0.0357(10) Uani 1 1 d . .
O4 O 0.7738(3) 0.1075(3) -0.10576(15) 0.0384(11) Uani 1 1 d . .
H4 H 0.7524 0.0467 -0.1189 0.058 Uiso 1 1 calc R U
N10 N 0.3537(4) 0.3756(3) 0.7710(2) 0.0345(12) Uani 1 1 d . .
H10 H 0.4205 0.4011 0.7811 0.041 Uiso 1 1 calc R U
N2 N 0.6501(3) 0.3470(3) -0.0869(2) 0.0326(12) Uani 1 1 d . .
H2A H 0.5854 0.3240 -0.0802 0.039 Uiso 1 1 calc R U
C13 C 0.0043(5) 0.2769(5) 0.6847(3) 0.0411(16) Uani 1 1 d . .
H13 H -0.0598 0.2689 0.6533 0.049 Uiso 1 1 calc R U
C14 C 0.0075(5) 0.2321(4) 0.7454(3) 0.0364(15) Uani 1 1 d . .
H14 H -0.0552 0.1953 0.7552 0.044 Uiso 1 1 calc R U
C15 C 0.1001(5) 0.2391(4) 0.7932(3) 0.0346(15) Uani 1 1 d . .
C15A C 0.1887(4) 0.2949(4) 0.7767(2) 0.0289(14) Uani 1 1 d . .
C9 C 0.2996(4) 0.3147(4) 0.8163(2) 0.0301(14) Uani 1 1 d . .
C1 C 0.3495(4) 0.3322(4) 0.9281(2) 0.0277(13) Uani 1 1 d . .
C2 C 0.3666(4) 0.3641(4) 0.9913(2) 0.0318(14) Uani 1 1 d . .
H2 H 0.3391 0.4302 1.0040 0.038 Uiso 1 1 calc R U
C3 C 0.4275(4) 0.2944(5) 1.0384(2) 0.0347(15) Uani 1 1 d . .
C17 C 0.4391(5) 0.3275(5) 1.1088(3) 0.0466(16) Uani 1 1 d . .
H17A H 0.4785 0.2722 1.1363 0.070 Uiso 1 1 calc R U
H17B H 0.3662 0.3375 1.1212 0.070 Uiso 1 1 calc R U
H17C H 0.4800 0.3945 1.1149 0.070 Uiso 1 1 calc R U
C4 C 0.4730(4) 0.2007(4) 1.0208(2) 0.0317(14) Uani 1 1 d . .
H4A H 0.5149 0.1576 1.0530 0.038 Uiso 1 1 calc R U
C4A C 0.4571(4) 0.1687(4) 0.9544(2) 0.0298(14) Uani 1 1 d . .
C5 C 0.4961(4) 0.0757(4) 0.9246(2) 0.0314(14) Uani 1 1 d . .
H5 H 0.5417 0.0262 0.9506 0.038 Uiso 1 1 calc R U
C6 C 0.4680(4) 0.0580(4) 0.8588(2) 0.0338(14) Uani 1 1 d . .
H6 H 0.4944 -0.0047 0.8408 0.041 Uiso 1 1 calc R U
C7 C 0.4014(4) 0.1287(4) 0.8163(2) 0.0309(14) Uani 1 1 d . U
C8 C 0.3658(4) 0.2192(4) 0.8437(2) 0.0280(14) Uani 1 1 d . .
C11 C 0.2924(5) 0.3896(4) 0.7117(3) 0.0328(14) Uani 1 1 d . .
C11A C 0.1838(5) 0.3396(4) 0.7158(3) 0.0330(14) Uani 1 1 d . .
C16 C 0.0186(5) 0.1404(5) 0.8714(3) 0.0441(16) Uani 1 1 d . .
H16A H -0.0454 0.1874 0.8661 0.066 Uiso 1 1 calc R U
H16B H 0.0347 0.1167 0.9169 0.066 Uiso 1 1 calc R U
H16C H 0.0033 0.0783 0.8428 0.066 Uiso 1 1 calc R U
C12 C 0.0916(5) 0.3330(4) 0.6682(3) 0.0385(15) Uani 1 1 d . .
H12 H 0.0892 0.3655 0.6267 0.046 Uiso 1 1 calc R U
C8A C 0.3938(4) 0.2365(4) 0.9105(2) 0.0298(14) Uani 1 1 d . .
C21 C 0.6958(5) 0.2979(5) 0.2441(3) 0.0482(17) Uani 1 1 d . .
H21A H 0.6174 0.2903 0.2459 0.072 Uiso 1 1 calc R U
H21B H 0.7182 0.3717 0.2540 0.072 Uiso 1 1 calc R U
H21C H 0.7374 0.2502 0.2761 0.072 Uiso 1 1 calc R U
C22 C 0.7181(5) 0.2692(4) 0.1763(3) 0.0380(15) Uani 1 1 d . .
C23 C 0.7250(4) 0.3540(4) 0.1315(2) 0.0349(15) Uani 1 1 d . .
H23 H 0.7187 0.4261 0.1443 0.042 Uiso 1 1 calc R U
C24 C 0.7406(4) 0.3289(4) 0.0703(2) 0.0284(13) Uani 1 1 d . .
C25 C 0.7495(4) 0.3291(4) -0.0405(2) 0.0308(14) Uani 1 1 d . .
C26 C 0.8343(4) 0.3759(4) -0.0770(2) 0.0277(14) Uani 1 1 d . U
C27 C 0.9465(5) 0.3802(4) -0.0585(3) 0.0318(14) Uani 1 1 d . .
C28 C 1.1051(4) 0.3356(5) 0.0180(3) 0.0417(15) Uani 1 1 d . .
H28A H 1.1402 0.2972 -0.0144 0.063 Uiso 1 1 calc R U
H28B H 1.1247 0.3017 0.0608 0.063 Uiso 1 1 calc R U
H28C H 1.1301 0.4097 0.0204 0.063 Uiso 1 1 calc R U
C29 C 0.9573(5) 0.4799(4) -0.1565(3) 0.0390(15) Uani 1 1 d . .
H29 H 1.0009 0.5161 -0.1835 0.047 Uiso 1 1 calc R U
C30 C 0.8456(5) 0.4759(4) -0.1753(3) 0.0362(15) Uani 1 1 d . .
H30 H 0.8115 0.5084 -0.2146 0.043 Uiso 1 1 calc R U
C31 C 0.7853(4) 0.4225(4) -0.1346(2) 0.0317(14) Uani 1 1 d . .
C32 C 0.6649(5) 0.4013(4) -0.1406(3) 0.0325(15) Uani 1 1 d . .
C33 C 0.7506(4) 0.2223(4) 0.0520(2) 0.0312(14) Uani 1 1 d . .
C34 C 0.7456(4) 0.1366(4) 0.0945(2) 0.0340(14) Uani 1 1 d . .
C35 C 0.7281(4) 0.1633(4) 0.1583(2) 0.0339(14) Uani 1 1 d . .
H35 H 0.7231 0.1084 0.1893 0.041 Uiso 1 1 calc R U
C36 C 0.7556(4) 0.0353(4) 0.0657(2) 0.0315(14) Uani 1 1 d . .
H36 H 0.7555 -0.0273 0.0914 0.038 Uiso 1 1 calc R U
C37 C 0.7654(4) 0.0274(4) 0.0008(2) 0.0312(14) Uani 1 1 d . .
H37 H 0.7718 -0.0416 -0.0171 0.037 Uiso 1 1 calc R U
C38 C 0.7664(4) 0.1168(4) -0.0410(2) 0.0324(14) Uani 1 1 d . .
C39 C 0.7597(4) 0.2154(4) -0.0139(2) 0.0289(14) Uani 1 1 d . .
C40 C 1.0082(5) 0.4327(4) -0.0992(3) 0.0372(15) Uani 1 1 d . .
H40 H 1.0856 0.4364 -0.0879 0.045 Uiso 1 1 calc R U

loop_
_atom_site_aniso_label
_atom_site_aniso_U_11
_atom_site_aniso_U_22
_atom_site_aniso_U_33
_atom_site_aniso_U_23
_atom_site_aniso_U_13
_atom_site_aniso_U_12
O1 0.041(2) 0.042(2) 0.020(2) -0.0007(18) 0.0088(19) 0.0068(17)
O7 0.055(3) 0.050(2) 0.015(2) 0.0022(17) 0.0095(19) 0.0085(19)
O11 0.046(3) 0.056(2) 0.028(2) 0.0133(19) 0.019(2) 0.0050(19)
O15 0.033(2) 0.054(2) 0.027(2) 0.0055(18) 0.0160(18) -0.0036(18)
O5 0.037(2) 0.046(2) 0.018(2) 0.0020(18) 0.0160(18) 0.0012(16)
O6 0.035(3) 0.056(2) 0.025(2) 0.0085(19) 0.0119(18) -0.0039(19)
O3 0.040(3) 0.049(2) 0.019(2) 0.0038(18) 0.008(2) -0.0008(19)
O4 0.053(3) 0.049(2) 0.018(2) -0.0036(17) 0.0170(19) -0.0077(19)
N10 0.037(3) 0.050(3) 0.019(3) 0.007(2) 0.011(2) 0.000(2)
N2 0.026(3) 0.053(3) 0.022(3) 0.006(2) 0.014(2) -0.002(2)
C13 0.038(4) 0.059(4) 0.028(4) 0.000(3) 0.007(3) -0.001(3)
C14 0.030(4) 0.046(3) 0.034(4) -0.005(3) 0.011(3) -0.004(3)
C15 0.040(4) 0.048(3) 0.020(3) 0.000(3) 0.018(3) 0.001(3)
C15A 0.026(4) 0.047(3) 0.017(3) 0.000(3) 0.013(3) 0.006(3)
C9 0.034(4) 0.041(3) 0.018(3) 0.002(3) 0.013(3) 0.008(3)
C1 0.035(3) 0.033(3) 0.018(3) 0.001(3) 0.014(3) 0.003(3)
C2 0.031(3) 0.047(3) 0.020(3) -0.005(3) 0.012(3) 0.001(3)
C3 0.037(4) 0.049(3) 0.020(3) -0.004(3) 0.012(3) -0.004(3)
C17 0.050(4) 0.066(4) 0.027(3) -0.011(3) 0.013(3) 0.003(3)
C4 0.029(3) 0.050(3) 0.018(3) 0.000(3) 0.012(3) -0.003(3)
C4A 0.031(3) 0.047(3) 0.016(3) 0.001(3) 0.017(3) -0.003(3)
C5 0.031(3) 0.046(3) 0.019(3) 0.004(3) 0.014(3) 0.001(3)
C6 0.039(4) 0.044(3) 0.021(3) 0.001(3) 0.016(3) 0.006(3)
C7 0.037(3) 0.045(3) 0.015(3) 0.002(2) 0.017(2) -0.004(2)
C8 0.029(3) 0.042(3) 0.017(3) 0.002(3) 0.015(3) 0.001(3)
C11 0.038(4) 0.045(3) 0.019(3) 0.005(3) 0.018(3) 0.004(3)
C11A 0.040(4) 0.042(3) 0.020(3) 0.000(3) 0.013(3) 0.005(3)
C16 0.041(4) 0.058(4) 0.040(4) 0.007(3) 0.026(3) -0.003(3)
C12 0.046(4) 0.052(4) 0.019(3) 0.002(3) 0.008(3) 0.003(3)
C8A 0.033(3) 0.047(3) 0.012(3) 0.003(3) 0.012(3) -0.009(3)
C21 0.067(5) 0.063(4) 0.019(3) 0.004(3) 0.024(3) 0.004(3)
C22 0.042(4) 0.057(4) 0.017(3) 0.001(3) 0.014(3) -0.001(3)
C23 0.046(4) 0.046(3) 0.019(3) 0.004(3) 0.022(3) 0.007(3)
C24 0.034(3) 0.039(3) 0.015(3) 0.001(3) 0.013(3) 0.004(3)
C25 0.041(4) 0.043(3) 0.011(3) 0.000(3) 0.010(3) 0.000(3)
C26 0.030(3) 0.038(3) 0.020(3) -0.003(2) 0.021(2) 0.000(2)
C27 0.039(4) 0.043(3) 0.019(3) 0.001(3) 0.024(3) 0.001(3)
C28 0.024(4) 0.060(4) 0.042(4) 0.007(3) 0.009(3) 0.000(3)
C29 0.042(4) 0.052(3) 0.029(4) 0.003(3) 0.025(3) -0.007(3)
C30 0.042(4) 0.048(3) 0.022(3) 0.007(3) 0.019(3) 0.002(3)
C31 0.041(4) 0.042(3) 0.016(3) 0.001(3) 0.017(3) 0.003(3)
C32 0.045(4) 0.040(3) 0.017(3) -0.001(3) 0.018(3) -0.002(3)
C33 0.030(4) 0.048(4) 0.018(3) 0.001(3) 0.012(3) -0.001(3)
C34 0.035(4) 0.056(4) 0.015(3) 0.001(3) 0.014(3) -0.002(3)
C35 0.037(4) 0.049(4) 0.019(3) 0.005(3) 0.015(3) 0.003(3)
C36 0.033(3) 0.046(3) 0.019(3) 0.002(3) 0.014(3) 0.001(3)
C37 0.034(3) 0.039(3) 0.023(3) 0.000(3) 0.014(3) 0.004(2)
C38 0.034(4) 0.055(4) 0.011(3) -0.001(3) 0.013(3) 0.001(3)
C39 0.032(3) 0.044(4) 0.013(3) -0.002(3) 0.012(3) 0.002(3)
C40 0.034(4) 0.052(3) 0.029(3) -0.001(3) 0.016(3) 0.000(3)

loop_
_atom_type_symbol
_atom_type_description
_atom_type_scat_dispersion_real
_atom_type_scat_dispersion_imag
_atom_type_scat_source
C C 0.0181 0.0091 'International Tables Vol C Tables 4.2.6.8 and 6.1.1.4'
H H 0.0000 0.0000 'International Tables Vol C Tables 4.2.6.8 and 6.1.1.4'
N N 0.0311 0.0180 'International Tables Vol C Tables 4.2.6.8 and 6.1.1.4'
O O 0.0492 0.0322 'International Tables Vol C Tables 4.2.6.8 and 6.1.1.4'

loop_
_geom_angle_atom_site_label_1
_geom_angle_atom_site_label_2
_geom_angle_atom_site_label_3
_geom_angle
C1 O1 C9 109.6(4)
C7 O7 H7 109.5
C15 O15 C16 116.7(4)
C24 O5 C25 109.4(3)
C27 O6 C28 117.4(4)
C38 O4 H4 109.5
C11 N10 C9 114.0(5)
C11 N10 H10 123.0
C9 N10 H10 123.0
C32 N2 C25 114.8(4)
C32 N2 H2A 122.6
C25 N2 H2A 122.6
C12 C13 C14 121.5(6)
C12 C13 H13 119.2
C14 C13 H13 119.2
C13 C14 C15 122.0(5)
C13 C14 H14 119.0
C15 C14 H14 119.0
O15 C15 C15A 117.1(5)
O15 C15 C14 126.3(5)
C15A C15 C14 116.7(5)
C11A C15A C15 120.5(5)
C11A C15A C9 110.0(4)
C15 C15A C9 129.5(5)
N10 C9 O1 109.4(4)
N10 C9 C15A 101.8(4)
O1 C9 C15A 111.5(4)
N10 C9 C8 112.6(4)
O1 C9 C8 103.6(4)
C15A C9 C8 117.9(4)
C2 C1 O1 130.5(5)
C2 C1 C8A 119.9(5)
O1 C1 C8A 109.6(4)
C1 C2 C3 117.8(5)
C1 C2 H2 121.1
C3 C2 H2 121.1
C4 C3 C2 122.2(5)
C4 C3 C17 120.8(5)
C2 C3 C17 117.0(5)
C3 C17 H17A 109.5
C3 C17 H17B 109.5
H17A C17 H17B 109.5
C3 C17 H17C 109.5
H17A C17 H17C 109.5
H17B C17 H17C 109.5
C3 C4 C4A 119.9(5)
C3 C4 H4A 120.1
C4A C4 H4A 120.1
C8A C4A C4 116.1(5)
C8A C4A C5 114.0(4)
C4 C4A C5 129.9(5)
C6 C5 C4A 120.5(5)
C6 C5 H5 119.7
C4A C5 H5 119.7
C5 C6 C7 123.3(5)
C5 C6 H6 118.4
C7 C6 H6 118.4
O7 C7 C8 120.8(5)
O7 C7 C6 122.3(4)
C8 C7 C6 116.9(5)
C7 C8 C8A 119.6(5)
C7 C8 C9 133.6(4)
C8A C8 C9 106.7(4)
O11 C11 N10 126.7(5)
O11 C11 C11A 127.2(5)
N10 C11 C11A 106.1(4)
C15A C11A C12 122.9(5)
C15A C11A C11 108.0(5)
C12 C11A C11 129.0(5)
O15 C16 H16A 109.5
O15 C16 H16B 109.5
H16A C16 H16B 109.5
O15 C16 H16C 109.5
H16A C16 H16C 109.5
H16B C16 H16C 109.5
C13 C12 C11A 116.4(5)
C13 C12 H12 121.8
C11A C12 H12 121.8
C8 C8A C1 110.3(5)
C8 C8A C4A 125.6(5)
C1 C8A C4A 124.1(4)
C22 C21 H21A 109.5
C22 C21 H21B 109.5
H21A C21 H21B 109.5
C22 C21 H21C 109.5
H21A C21 H21C 109.5
H21B C21 H21C 109.5
C35 C22 C23 121.5(5)
C35 C22 C21 120.8(5)
C23 C22 C21 117.7(5)
C24 C23 C22 118.1(5)
C24 C23 H23 121.0
C22 C23 H23 121.0
C23 C24 O5 129.4(5)
C23 C24 C33 120.6(5)
O5 C24 C33 110.0(4)
N2 C25 O5 108.8(4)
N2 C25 C26 100.9(4)
O5 C25 C26 108.4(4)
N2 C25 C39 113.4(4)
O5 C25 C39 103.5(3)
C26 C25 C39 121.4(4)
C27 C26 C31 120.8(5)
C27 C26 C25 128.5(5)
C31 C26 C25 110.6(5)
O6 C27 C26 117.3(4)
O6 C27 C40 124.6(5)
C26 C27 C40 118.0(5)
O6 C28 H28A 109.5
O6 C28 H28B 109.5
H28A C28 H28B 109.5
O6 C28 H28C 109.5
H28A C28 H28C 109.5
H28B C28 H28C 109.5
C30 C29 C40 122.0(5)
C30 C29 H29 119.0
C40 C29 H29 119.0
C29 C30 C31 117.1(5)
C29 C30 H30 121.4
C31 C30 H30 121.4
C30 C31 C26 121.8(5)
C30 C31 C32 131.0(5)
C26 C31 C32 107.2(4)
O3 C32 N2 126.2(5)
O3 C32 C31 127.5(5)
N2 C32 C31 106.3(5)
C39 C33 C34 126.0(5)
C39 C33 C24 110.4(5)
C34 C33 C24 123.4(5)
C33 C34 C35 115.8(5)
C33 C34 C36 114.2(4)
C35 C34 C36 130.0(5)
C22 C35 C34 120.7(5)
C22 C35 H35 119.7
C34 C35 H35 119.7
C37 C36 C34 120.3(5)
C37 C36 H36 119.9
C34 C36 H36 119.9
C36 C37 C38 123.4(5)
C36 C37 H37 118.3
C38 C37 H37 118.3
O4 C38 C39 120.0(5)
O4 C38 C37 122.7(5)
C39 C38 C37 117.3(4)
C38 C39 C33 118.7(5)
C38 C39 C25 134.8(4)
C33 C39 C25 106.3(4)
C27 C40 C29 120.3(5)
C27 C40 H40 119.9
C29 C40 H40 119.9

loop_
_geom_bond_atom_site_label_1
_geom_bond_atom_site_label_2
_geom_bond_distance
O1 C1 1.373(6)
O1 C9 1.459(6)
O7 C7 1.359(6)
O7 H7 0.8400
O11 C11 1.227(6)
O15 C15 1.363(6)
O15 C16 1.434(6)
O5 C24 1.368(6)
O5 C25 1.469(6)
O6 C27 1.367(6)
O6 C28 1.431(6)
O3 C32 1.239(6)
O4 C38 1.363(5)
O4 H4 0.8400
N10 C11 1.352(7)
N10 C9 1.451(6)
N10 H10 0.8800
N2 C32 1.341(6)
N2 C25 1.457(6)
N2 H2A 0.8800
C13 C12 1.373(7)
C13 C14 1.375(7)
C13 H13 0.9500
C14 C15 1.397(8)
C14 H14 0.9500
C15 C15A 1.386(7)
C15A C11A 1.374(6)
C15A C9 1.506(7)
C9 C8 1.513(7)
C1 C2 1.356(6)
C1 C8A 1.392(7)
C2 C3 1.435(7)
C2 H2 0.9500
C3 C4 1.377(7)
C3 C17 1.503(7)
C17 H17A 0.9800
C17 H17B 0.9800
C17 H17C 0.9800
C4 C4A 1.419(7)
C4 H4A 0.9500
C4A C8A 1.396(7)
C4A C5 1.437(7)
C5 C6 1.373(6)
C5 H5 0.9500
C6 C7 1.422(7)
C6 H6 0.9500
C7 C8 1.373(7)
C8 C8A 1.391(6)
C11 C11A 1.496(8)
C11A C12 1.391(7)
C16 H16A 0.9800
C16 H16B 0.9800
C16 H16C 0.9800
C12 H12 0.9500
C21 C22 1.515(7)
C21 H21A 0.9800
C21 H21B 0.9800
C21 H21C 0.9800
C22 C35 1.392(7)
C22 C23 1.424(7)
C23 C24 1.349(6)
C23 H23 0.9500
C24 C33 1.401(7)
C25 C26 1.502(7)
C25 C39 1.529(7)
C26 C27 1.382(7)
C26 C31 1.383(7)
C27 C40 1.387(7)
C28 H28A 0.9800
C28 H28B 0.9800
C28 H28C 0.9800
C29 C30 1.376(7)
C29 C40 1.389(7)
C29 H29 0.9500
C30 C31 1.381(7)
C30 H30 0.9500
C31 C32 1.497(8)
C33 C39 1.391(6)
C33 C34 1.398(7)
C34 C35 1.413(7)
C34 C36 1.418(7)
C35 H35 0.9500
C36 C37 1.373(6)
C36 H36 0.9500
C37 C38 1.420(7)
C37 H37 0.9500
C38 C39 1.366(7)
C40 H40 0.9500

loop_
_geom_hbond_atom_site_label_D
_geom_hbond_atom_site_label_H
_geom_hbond_atom_site_label_A
_geom_hbond_distance_DH
_geom_hbond_distance_HA
_geom_hbond_distance_DA
_geom_hbond_angle_DHA
_geom_hbond_site_symmetry_A
C23 H23 O1 0.95 2.47 3.354(6) 154.7 3_666
C16 H16A O4 0.98 2.59 3.159(7) 116.7 1_456
C6 H6 O11 0.95 2.42 3.136(6) 131.5 2_646
C2 H2 O5 0.95 2.45 3.327(6) 153.5 3_666
N10 H10 O3 0.88 2.16 3.020(6) 166.8 1_556
O4 H4 O11 0.84 1.86 2.680(5) 164.4 2_645
C23 H23 O1 0.95 2.47 3.354(6) 154.7 3_666
C16 H16A O4 0.98 2.59 3.159(7) 116.7 1_456
C6 H6 O11 0.95 2.42 3.136(6) 131.5 2_646
C2 H2 O5 0.95 2.45 3.327(6) 153.5 3_666
N10 H10 O3 0.88 2.16 3.020(6) 166.8 1_556
O4 H4 O11 0.84 1.86 2.680(5) 164.4 2_645
C23 H23 O1 0.95 2.47 3.354(6) 154.7 3_666
C16 H16A O4 0.98 2.59 3.159(7) 116.7 1_456
C6 H6 O11 0.95 2.42 3.136(6) 131.5 2_646
C2 H2 O5 0.95 2.45 3.327(6) 153.5 3_666
N10 H10 O3 0.88 2.16 3.020(6) 166.8 1_556
O4 H4 O11 0.84 1.86 2.680(5) 164.4 2_645
C23 H23 O1 0.95 2.47 3.354(6) 154.7 3_666
C16 H16A O4 0.98 2.59 3.159(7) 116.7 1_456
C6 H6 O11 0.95 2.42 3.136(6) 131.5 2_646
C2 H2 O5 0.95 2.45 3.327(6) 153.5 3_666
N10 H10 O3 0.88 2.16 3.020(6) 166.8 1_556
O4 H4 O11 0.84 1.86 2.680(5) 164.4 2_645
C23 H23 O1 0.95 2.47 3.354(6) 154.7 3_666
C16 H16A O4 0.98 2.59 3.159(7) 116.7 1_456
C6 H6 O11 0.95 2.42 3.136(6) 131.5 2_646
C2 H2 O5 0.95 2.45 3.327(6) 153.5 3_666
O4 H4 O11 0.84 1.86 2.680(5) 164.4 2_645
C23 H23 O1 0.95 2.47 3.354(6) 154.7 3_666
C16 H16A O4 0.98 2.59 3.159(7) 116.7 1_456
C6 H6 O11 0.95 2.42 3.136(6) 131.5 2_646
C2 H2 O5 0.95 2.45 3.327(6) 153.5 3_666
O4 H4 O11 0.84 1.86 2.680(5) 164.4 2_645
C23 H23 O1 0.95 2.47 3.354(6) 154.7 3_666
C16 H16A O4 0.98 2.59 3.159(7) 116.7 1_456
C6 H6 O11 0.95 2.42 3.136(6) 131.5 2_646
C2 H2 O5 0.95 2.45 3.327(6) 153.5 3_666
O4 H4 O11 0.84 1.86 2.680(5) 164.4 2_645
O4 H4 O11 0.84 1.86 2.680(5) 164.4 2_645
C2 H2 O5 0.95 2.45 3.327(6) 153.5 3_666
C6 H6 O11 0.95 2.42 3.136(6) 131.5 2_646
C16 H16A O4 0.98 2.59 3.159(7) 116.7 1_456
C23 H23 O1 0.95 2.47 3.354(6) 154.7 3_666
O4 H4 O11 0.84 1.86 2.680(5) 164.4 2_645
C2 H2 O5 0.95 2.45 3.327(6) 153.5 3_666
C6 H6 O11 0.95 2.42 3.136(6) 131.5 2_646
C16 H16A O4 0.98 2.59 3.159(7) 116.7 1_456
C23 H23 O1 0.95 2.47 3.354(6) 154.7 3_666
O4 H4 O11 0.84 1.86 2.680(5) 164.4 2_645
N10 H10 O3 0.88 2.16 3.020(6) 166.8 1_556
C2 H2 O5 0.95 2.45 3.327(6) 153.5 3_666
C6 H6 O11 0.95 2.42 3.136(6) 131.5 2_646
C16 H16A O4 0.98 2.59 3.159(7) 116.7 1_456
C23 H23 O1 0.95 2.47 3.354(6) 154.7 3_666
O4 H4 O11 0.84 1.86 2.680(5) 164.4 2_645
N10 H10 O3 0.88 2.16 3.020(6) 166.8 1_556
C2 H2 O5 0.95 2.45 3.327(6) 153.5 3_666
C6 H6 O11 0.95 2.42 3.136(6) 131.5 2_646
C16 H16A O4 0.98 2.59 3.159(7) 116.7 1_456
C23 H23 O1 0.95 2.47 3.354(6) 154.7 3_666
O4 H4 O11 0.84 1.86 2.680(5) 164.4 2_645
N10 H10 O3 0.88 2.16 3.020(6) 166.8 1_556
C2 H2 O5 0.95 2.45 3.327(6) 153.5 3_666
C6 H6 O11 0.95 2.42 3.136(6) 131.5 2_646
C16 H16A O4 0.98 2.59 3.159(7) 116.7 1_456
C23 H23 O1 0.95 2.47 3.354(6) 154.7 3_666
O4 H4 O11 0.84 1.86 2.680(5) 164.4 2_645
N10 H10 O3 0.88 2.16 3.020(6) 166.8 1_556
C2 H2 O5 0.95 2.45 3.327(6) 153.5 3_666
C6 H6 O11 0.95 2.42 3.136(6) 131.5 2_646
C16 H16A O4 0.98 2.59 3.159(7) 116.7 1_456
C23 H23 O1 0.95 2.47 3.354(6) 154.7 3_666
O4 H4 O11 0.84 1.86 2.680(5) 164.4 2_645
N10 H10 O3 0.88 2.16 3.020(6) 166.8 1_556
C2 H2 O5 0.95 2.45 3.327(6) 153.5 3_666
C6 H6 O11 0.95 2.42 3.136(6) 131.5 2_646
C16 H16A O4 0.98 2.59 3.159(7) 116.7 1_456
C23 H23 O1 0.95 2.47 3.354(6) 154.7 3_666
O4 H4 O11 0.84 1.86 2.680(5) 164.4 2_645
N10 H10 O3 0.88 2.16 3.020(6) 166.8 1_556
C2 H2 O5 0.95 2.45 3.327(6) 153.5 3_666
C6 H6 O11 0.95 2.42 3.136(6) 131.5 2_646
C16 H16A O4 0.98 2.59 3.159(7) 116.7 1_456
C23 H23 O1 0.95 2.47 3.354(6) 154.7 3_666

loop_
_geom_torsion_atom_site_label_1
_geom_torsion_atom_site_label_2
_geom_torsion_atom_site_label_3
_geom_torsion_atom_site_label_4
_geom_torsion
C12 C13 C14 C15 -1.4(8)
C16 O15 C15 C15A 179.4(4)
C16 O15 C15 C14 -0.1(7)
C13 C14 C15 O15 -179.7(5)
C13 C14 C15 C15A 0.8(8)
O15 C15 C15A C11A 180.0(4)
C14 C15 C15A C11A -0.5(7)
O15 C15 C15A C9 1.7(8)
C14 C15 C15A C9 -178.8(5)
C11 N10 C9 O1 -120.3(4)
C11 N10 C9 C15A -2.2(5)
C11 N10 C9 C8 125.0(5)
C1 O1 C9 N10 -117.5(4)
C1 O1 C9 C15A 130.6(4)
C1 O1 C9 C8 2.8(5)
C11A C15A C9 N10 0.6(5)
C15 C15A C9 N10 179.0(5)
C11A C15A C9 O1 117.2(4)
C15 C15A C9 O1 -64.4(6)
C11A C15A C9 C8 -123.2(5)
C15 C15A C9 C8 55.2(7)
C9 O1 C1 C2 178.7(5)
C9 O1 C1 C8A -2.1(5)
O1 C1 C2 C3 177.0(5)
C8A C1 C2 C3 -2.1(7)
C1 C2 C3 C4 3.4(8)
C1 C2 C3 C17 -176.0(4)
C2 C3 C4 C4A -2.1(8)
C17 C3 C4 C4A 177.3(4)
C3 C4 C4A C8A -0.4(7)
C3 C4 C4A C5 179.8(5)
C8A C4A C5 C6 -1.8(7)
C4 C4A C5 C6 177.9(5)
C4A C5 C6 C7 0.8(8)
C5 C6 C7 O7 179.8(4)
C5 C6 C7 C8 0.8(7)
O7 C7 C8 C8A 179.8(4)
C6 C7 C8 C8A -1.2(7)
O7 C7 C8 C9 -2.1(8)
C6 C7 C8 C9 176.9(5)
N10 C9 C8 C7 -62.7(7)
O1 C9 C8 C7 179.2(5)
C15A C9 C8 C7 55.4(7)
N10 C9 C8 C8A 115.6(5)
O1 C9 C8 C8A -2.6(5)
C15A C9 C8 C8A -126.3(4)
C9 N10 C11 O11 -176.3(5)
C9 N10 C11 C11A 2.9(5)
C15 C15A C11A C12 0.7(7)
C9 C15A C11A C12 179.3(5)
C15 C15A C11A C11 -177.5(4)
C9 C15A C11A C11 1.0(5)
O11 C11 C11A C15A 176.8(5)
N10 C11 C11A C15A -2.4(5)
O11 C11 C11A C12 -1.4(9)
N10 C11 C11A C12 179.5(5)
C14 C13 C12 C11A 1.5(8)
C15A C11A C12 C13 -1.2(7)
C11 C11A C12 C13 176.7(5)
C7 C8 C8A C1 -180.0(4)
C9 C8 C8A C1 1.5(6)
C7 C8 C8A C4A 0.1(8)
C9 C8 C8A C4A -178.5(5)
C2 C1 C8A C8 179.6(4)
O1 C1 C8A C8 0.3(6)
C2 C1 C8A C4A -0.4(8)
O1 C1 C8A C4A -179.7(4)
C4 C4A C8A C8 -178.3(5)
C5 C4A C8A C8 1.5(7)
C4 C4A C8A C1 1.7(7)
C5 C4A C8A C1 -178.5(5)
C35 C22 C23 C24 0.6(8)
C21 C22 C23 C24 -177.5(5)
C22 C23 C24 O5 176.6(5)
C22 C23 C24 C33 -0.6(8)
C25 O5 C24 C23 -172.9(5)
C25 O5 C24 C33 4.6(5)
C32 N2 C25 O5 109.9(4)
C32 N2 C25 C26 -3.9(5)
C32 N2 C25 C39 -135.4(4)
C24 O5 C25 N2 115.1(4)
C24 O5 C25 C26 -136.0(4)
C24 O5 C25 C39 -5.8(5)
N2 C25 C26 C27 -178.2(5)
O5 C25 C26 C27 67.5(6)
C39 C25 C26 C27 -51.9(7)
N2 C25 C26 C31 4.7(5)
O5 C25 C26 C31 -109.5(5)
C39 C25 C26 C31 131.0(5)
C28 O6 C27 C26 178.9(4)
C28 O6 C27 C40 -1.5(7)
C31 C26 C27 O6 179.6(4)
C25 C26 C27 O6 2.8(7)
C31 C26 C27 C40 0.0(7)
C25 C26 C27 C40 -176.8(5)
C40 C29 C30 C31 0.0(8)
C29 C30 C31 C26 0.6(8)
C29 C30 C31 C32 -178.6(5)
C27 C26 C31 C30 -0.6(8)
C25 C26 C31 C30 176.7(4)
C27 C26 C31 C32 178.7(4)
C25 C26 C31 C32 -3.9(5)
C25 N2 C32 O3 -179.1(5)
C25 N2 C32 C31 1.8(5)
C30 C31 C32 O3 1.6(9)
C26 C31 C32 O3 -177.7(5)
C30 C31 C32 N2 -179.3(5)
C26 C31 C32 N2 1.4(5)
C23 C24 C33 C39 176.5(5)
O5 C24 C33 C39 -1.2(6)
C23 C24 C33 C34 -0.1(8)
O5 C24 C33 C34 -177.8(5)
C39 C33 C34 C35 -175.4(5)
C24 C33 C34 C35 0.7(8)
C39 C33 C34 C36 2.7(8)
C24 C33 C34 C36 178.8(5)
C23 C22 C35 C34 0.0(9)
C21 C22 C35 C34 178.1(5)
C33 C34 C35 C22 -0.7(8)
C36 C34 C35 C22 -178.4(5)
C33 C34 C36 C37 -2.1(7)
C35 C34 C36 C37 175.7(5)
C34 C36 C37 C38 0.1(8)
C36 C37 C38 O4 -178.5(5)
C36 C37 C38 C39 1.5(8)
O4 C38 C39 C33 179.1(4)
C37 C38 C39 C33 -1.0(8)
O4 C38 C39 C25 5.6(9)
C37 C38 C39 C25 -174.5(5)
C34 C33 C39 C38 -1.2(9)
C24 C33 C39 C38 -177.7(5)
C34 C33 C39 C25 174.0(5)
C24 C33 C39 C25 -2.6(6)
N2 C25 C39 C38 61.2(8)
O5 C25 C39 C38 179.0(6)
C26 C25 C39 C38 -59.2(8)
N2 C25 C39 C33 -112.8(5)
O5 C25 C39 C33 5.0(5)
C26 C25 C39 C33 126.7(5)
O6 C27 C40 C29 -179.0(4)
C26 C27 C40 C29 0.6(7)
C30 C29 C40 C27 -0.6(8)
